data_7155428
loop_
_publ_author_name
'Icelo-\'Avila, Estefan\'ia'
'Amador-S\'anchez, Yoarhy A'
'Polindara-Garc\'ia, Luis A'
'Miranda, Luis D.'

_publ_section_title
;
 Synthesis of 6-methyl-3,4-dihydropyrazinones using an Ugi 4-CR/allenamide
 cycloisomerization protocol.
;
_journal_issue 2
_journal_name_full 'Organic &amp; biomolecular chemistry'
_journal_page_first 360
_journal_page_last 372
_journal_paper_doi 10.1039/c6ob02266a
_journal_volume 15
_journal_year 2017
_chemical_formula_moiety 'C18 H24 N2 O2'
_chemical_formula_sum 'C18 H24 N2 O2'
_chemical_formula_weight 300.39
_chemical_melting_point 136.5(5)
_chemical_name_systematic '4-Acetyl-1-(2,6-dimethylphenyl)-6-methyl-3-propyl-3,4-dihydropyrazin-2(1H)-one '
_space_group_crystal_system monoclinic
_space_group_IT_number 14
_space_group_name_Hall '-P 2yn'
_space_group_name_H-M_alt 'P 1 21/n 1'
_symmetry_space_group_name_Hall '-P 2yn'
_symmetry_space_group_name_H-M 'P 1 21/n 1'
_atom_sites_solution_hydrogens geom
_atom_sites_solution_primary direct
_atom_sites_solution_secondary difmap
_audit_creation_method SHELXL-2014
_audit_update_record
;
2016-07-26 deposited with the CCDC.
2016-11-24 downloaded from the CCDC.
;
_cell_angle_alpha 90
_cell_angle_beta 97.6360(10)
_cell_angle_gamma 90
_cell_formula_units_Z 4
_cell_length_a 7.2997(3)
_cell_length_b 8.7192(3)
_cell_length_c 27.1071(11)
_cell_measurement_reflns_used 5857
_cell_measurement_temperature 298(2)
_cell_measurement_theta_max 27.25
_cell_measurement_theta_min 2.46
_cell_volume 1710.00(12)
_computing_cell_refinement 'APEX2 v2012.10.0(Bruker, 2012)'
_computing_data_collection 'APEX2 v2012.10.0(Bruker, 2012)'
_computing_data_reduction 'SAINT V8.27B (Bruker, 2012)'
_computing_molecular_graphics 'XP V 5.1 (Bruker, 1998)'
_computing_publication_material 'CIFTAB V 2013/2 (Sheldrick, 2013)'
_computing_structure_refinement 'SHELXL-2014/1 (Sheldrick, 2014)'
_computing_structure_solution 'SHELXS-2012 (Bruker, 2013)'
_diffrn_ambient_temperature 298(2)
_diffrn_detector_area_resol_mean 8.333
_diffrn_measured_fraction_theta_full 0.998
_diffrn_measured_fraction_theta_max 0.996
_diffrn_measurement_device_type 'Bruker Smart Apex CCD diffractometer 01-670-01'
_diffrn_measurement_method \w-scans
_diffrn_radiation_monochromator graphite
_diffrn_radiation_type MoK\a
_diffrn_radiation_wavelength 0.71073
_diffrn_reflns_av_R_equivalents 0.0343
_diffrn_reflns_av_unetI/netI 0.0303
_diffrn_reflns_Laue_measured_fraction_full 0.998
_diffrn_reflns_Laue_measured_fraction_max 0.996
_diffrn_reflns_limit_h_max 9
_diffrn_reflns_limit_h_min -9
_diffrn_reflns_limit_k_max 11
_diffrn_reflns_limit_k_min -11
_diffrn_reflns_limit_l_max 35
_diffrn_reflns_limit_l_min -34
_diffrn_reflns_number 16910
_diffrn_reflns_point_group_measured_fraction_full 0.998
_diffrn_reflns_point_group_measured_fraction_max 0.996
_diffrn_reflns_theta_full 25.242
_diffrn_reflns_theta_max 27.518
_diffrn_reflns_theta_min 2.456
_diffrn_source 'fine-focus sealed tube'
_exptl_absorpt_coefficient_mu 0.076
_exptl_absorpt_correction_T_max 0.9790
_exptl_absorpt_correction_T_min 0.9635
_exptl_absorpt_correction_type multi-scan
_exptl_absorpt_process_details '(Sheldrick, 2012)'
_exptl_crystal_colour colourless
_exptl_crystal_density_diffrn 1.167
_exptl_crystal_description prism
_exptl_crystal_F_000 648
_exptl_crystal_recrystallization_method 'Re-crystallisation from solvent: Acetone-Hexanes'
_exptl_crystal_size_max 0.491
_exptl_crystal_size_mid 0.305
_exptl_crystal_size_min 0.279
_refine_diff_density_max 0.201
_refine_diff_density_min -0.180
_refine_diff_density_rms 0.035
_refine_ls_extinction_method none
_refine_ls_goodness_of_fit_ref 1.035
_refine_ls_hydrogen_treatment constr
_refine_ls_matrix_type full
_refine_ls_number_parameters 204
_refine_ls_number_reflns 3930
_refine_ls_number_restraints 0
_refine_ls_restrained_S_all 1.035
_refine_ls_R_factor_all 0.0708
_refine_ls_R_factor_gt 0.0472
_refine_ls_shift/su_max 0.000
_refine_ls_shift/su_mean 0.000
_refine_ls_structure_factor_coef Fsqd
_refine_ls_weighting_details 'w=1/[\s^2^(Fo^2^)+(0.0586P)^2^+0.3143P] where P=(Fo^2^+2Fc^2^)/3'
_refine_ls_weighting_scheme calc
_refine_ls_wR_factor_gt 0.1161
_refine_ls_wR_factor_ref 0.1310
_reflns_Friedel_coverage 0.000
_reflns_number_gt 2836
_reflns_number_total 3930
_reflns_threshold_expression 'I > 2\s(I)'
_cod_data_source_file c6ob02266a2.cif
_cod_data_source_block 361MGL14
_cod_depositor_comments
;
The following automatic conversions were performed:

'_chemical_melting_point' value '136-137' was changed to '136.5(5)' -
the average value was taken and precision was estimated.

Automatic conversion script
Id: cif_fix_values 4268 2015-11-12 08:31:59Z antanas 
;
_cod_database_code 7155428
_shelx_space_group_comment
;
The symmetry employed for this shelxl refinement is uniquely defined
by the following loop, which should always be used as a source of
symmetry information in preference to the above space-group names.
They are only intended as comments.
;
_shelx_estimated_absorpt_t_min 0.963
_shelx_estimated_absorpt_t_max 0.979
_shelxl_version_number 2014-3

loop_
_space_group_symop_operation_xyz
'x, y, z'
'-x+1/2, y+1/2, -z+1/2'
'-x, -y, -z'
'x-1/2, -y-1/2, z-1/2'

loop_
_atom_site_label
_atom_site_type_symbol
_atom_site_fract_x
_atom_site_fract_y
_atom_site_fract_z
_atom_site_U_iso_or_equiv
_atom_site_adp_type
_atom_site_occupancy
_atom_site_site_symmetry_order
_atom_site_calc_flag
_atom_site_refinement_flags_posn
_atom_site_refinement_flags_adp
O1 O -0.22229(14) -0.10403(13) 0.38723(5) 0.0546(3) Uani 1 1 d . .
O2 O 0.25666(17) -0.43706(12) 0.44885(4) 0.0519(3) Uani 1 1 d . .
N1 N 0.02913(14) 0.04767(13) 0.38552(4) 0.0326(3) Uani 1 1 d . .
C2 C 0.22559(18) 0.05876(16) 0.38893(5) 0.0339(3) Uani 1 1 d . .
C3 C 0.32978(19) -0.06226(16) 0.40303(6) 0.0365(3) Uani 1 1 d . .
H3 H 0.4579 -0.0535 0.4068 0.044 Uiso 1 1 calc R U
N4 N 0.24808(15) -0.20398(13) 0.41233(5) 0.0344(3) Uani 1 1 d . .
C5 C 0.06583(18) -0.23132(16) 0.38424(5) 0.0341(3) Uani 1 1 d . .
H5 H 0.0089 -0.3178 0.3996 0.041 Uiso 1 1 calc R U
C6 C -0.05627(18) -0.09165(16) 0.38691(5) 0.0348(3) Uani 1 1 d . .
C7 C -0.08201(18) 0.18555(15) 0.38191(6) 0.0350(3) Uani 1 1 d . .
C8 C -0.0962(2) 0.26938(17) 0.42494(6) 0.0400(4) Uani 1 1 d . .
C9 C -0.1998(2) 0.40365(18) 0.42049(7) 0.0515(4) Uani 1 1 d . .
H9 H -0.2110 0.4618 0.4487 0.062 Uiso 1 1 calc R U
C10 C -0.2856(2) 0.45137(19) 0.37498(8) 0.0569(5) Uani 1 1 d . .
H10 H -0.3540 0.5417 0.3726 0.068 Uiso 1 1 calc R U
C11 C -0.2712(2) 0.3666(2) 0.33299(8) 0.0562(5) Uani 1 1 d . .
H11 H -0.3307 0.4000 0.3024 0.067 Uiso 1 1 calc R U
C12 C -0.1691(2) 0.23130(19) 0.33548(6) 0.0450(4) Uani 1 1 d . .
C13 C -0.0024(3) 0.2175(2) 0.47459(6) 0.0591(5) Uani 1 1 d . .
H13A H 0.0055 0.3017 0.4976 0.089 Uiso 1 1 calc R U
H13B H 0.1197 0.1817 0.4713 0.089 Uiso 1 1 calc R U
H13C H -0.0723 0.1357 0.4868 0.089 Uiso 1 1 calc R U
C14 C -0.1532(3) 0.1377(3) 0.28967(7) 0.0726(6) Uani 1 1 d . .
H14A H -0.2013 0.1953 0.2606 0.109 Uiso 1 1 calc R U
H14B H -0.2225 0.0445 0.2908 0.109 Uiso 1 1 calc R U
H14C H -0.0257 0.1135 0.2883 0.109 Uiso 1 1 calc R U
C15 C 0.3054(2) 0.20858(17) 0.37595(7) 0.0484(4) Uani 1 1 d . .
H15A H 0.4376 0.2006 0.3793 0.073 Uiso 1 1 calc R U
H15B H 0.2714 0.2867 0.3980 0.073 Uiso 1 1 calc R U
H15C H 0.2585 0.2350 0.3423 0.073 Uiso 1 1 calc R U
C16 C 0.3295(2) -0.31285(17) 0.44472(6) 0.0386(3) Uani 1 1 d . .
C17 C 0.5089(2) -0.2693(2) 0.47474(7) 0.0560(5) Uani 1 1 d . .
H17A H 0.4917 -0.1789 0.4938 0.084 Uiso 1 1 calc R U
H17B H 0.5993 -0.2494 0.4528 0.084 Uiso 1 1 calc R U
H17C H 0.5509 -0.3518 0.4968 0.084 Uiso 1 1 calc R U
C18 C 0.0750(2) -0.27068(18) 0.32970(6) 0.0442(4) Uani 1 1 d . .
H18A H -0.0499 -0.2830 0.3128 0.053 Uiso 1 1 calc R U
H18B H 0.1308 -0.1854 0.3142 0.053 Uiso 1 1 calc R U
C19 C 0.1829(3) -0.4138(2) 0.32237(7) 0.0630(5) Uani 1 1 d . .
H19A H 0.3095 -0.3991 0.3377 0.076 Uiso 1 1 calc R U
H19B H 0.1314 -0.4978 0.3395 0.076 Uiso 1 1 calc R U
C20 C 0.1842(4) -0.4584(3) 0.26894(9) 0.0909(8) Uani 1 1 d . .
H20A H 0.2579 -0.5490 0.2673 0.136 Uiso 1 1 calc R U
H20B H 0.2355 -0.3763 0.2516 0.136 Uiso 1 1 calc R U
H20C H 0.0600 -0.4785 0.2538 0.136 Uiso 1 1 calc R U

loop_
_atom_site_aniso_label
_atom_site_aniso_U_11
_atom_site_aniso_U_22
_atom_site_aniso_U_33
_atom_site_aniso_U_23
_atom_site_aniso_U_13
_atom_site_aniso_U_12
O1 0.0274(6) 0.0452(7) 0.0921(10) 0.0039(6) 0.0115(6) -0.0026(5)
O2 0.0593(7) 0.0351(6) 0.0596(8) 0.0119(5) 0.0011(6) 0.0030(5)
N1 0.0245(6) 0.0291(6) 0.0436(7) 0.0014(5) 0.0032(5) 0.0014(5)
C2 0.0256(7) 0.0329(7) 0.0432(8) 0.0012(6) 0.0046(6) -0.0024(5)
C3 0.0243(6) 0.0356(8) 0.0489(9) 0.0030(6) 0.0029(6) -0.0027(6)
N4 0.0284(6) 0.0299(6) 0.0437(7) 0.0053(5) 0.0006(5) 0.0013(5)
C5 0.0284(7) 0.0290(7) 0.0443(8) 0.0043(6) 0.0026(6) -0.0020(5)
C6 0.0266(7) 0.0347(8) 0.0427(8) 0.0013(6) 0.0029(6) -0.0001(6)
C7 0.0260(7) 0.0297(7) 0.0489(9) 0.0039(6) 0.0031(6) 0.0023(5)
C8 0.0329(7) 0.0351(8) 0.0528(9) -0.0004(7) 0.0084(7) 0.0009(6)
C9 0.0415(9) 0.0366(9) 0.0777(13) -0.0063(8) 0.0134(8) 0.0040(7)
C10 0.0391(9) 0.0345(9) 0.0979(15) 0.0100(9) 0.0117(9) 0.0088(7)
C11 0.0391(9) 0.0552(10) 0.0715(13) 0.0253(10) -0.0026(8) 0.0062(8)
C12 0.0353(8) 0.0460(9) 0.0522(10) 0.0090(7) 0.0000(7) 0.0024(7)
C13 0.0650(12) 0.0640(12) 0.0479(10) -0.0071(9) 0.0058(9) 0.0128(9)
C14 0.0773(14) 0.0880(15) 0.0477(11) 0.0010(10) -0.0092(10) 0.0152(12)
C15 0.0373(8) 0.0367(8) 0.0721(12) 0.0085(8) 0.0105(8) -0.0047(7)
C16 0.0387(8) 0.0356(8) 0.0413(9) 0.0030(6) 0.0044(6) 0.0079(6)
C17 0.0478(10) 0.0515(10) 0.0635(12) 0.0091(9) -0.0116(8) 0.0077(8)
C18 0.0459(9) 0.0386(8) 0.0465(9) -0.0002(7) 0.0001(7) 0.0035(7)
C19 0.0733(13) 0.0561(11) 0.0600(12) -0.0056(9) 0.0096(10) 0.0198(10)
C20 0.113(2) 0.0922(17) 0.0713(15) -0.0177(13) 0.0256(14) 0.0265(15)

loop_
_atom_type_symbol
_atom_type_description
_atom_type_scat_dispersion_real
_atom_type_scat_dispersion_imag
_atom_type_scat_source
C C 0.0033 0.0016 'International Tables Vol C Tables 4.2.6.8 and 6.1.1.4'
H H 0.0000 0.0000 'International Tables Vol C Tables 4.2.6.8 and 6.1.1.4'
N N 0.0061 0.0033 'International Tables Vol C Tables 4.2.6.8 and 6.1.1.4'
O O 0.0106 0.0060 'International Tables Vol C Tables 4.2.6.8 and 6.1.1.4'

loop_
_geom_angle_atom_site_label_1
_geom_angle_atom_site_label_2
_geom_angle_atom_site_label_3
_geom_angle
C6 N1 C2 121.04(11)
C6 N1 C7 119.10(11)
C2 N1 C7 119.84(11)
C3 C2 N1 119.80(12)
C3 C2 C15 122.53(13)
N1 C2 C15 117.66(12)
C2 C3 N4 120.59(12)
C2 C3 H3 119.7
N4 C3 H3 119.7
C16 N4 C3 124.25(12)
C16 N4 C5 120.45(12)
C3 N4 C5 115.29(11)
N4 C5 C6 110.13(11)
N4 C5 C18 112.75(12)
C6 C5 C18 109.16(12)
N4 C5 H5 108.2
C6 C5 H5 108.2
C18 C5 H5 108.2
O1 C6 N1 122.43(13)
O1 C6 C5 121.39(13)
N1 C6 C5 116.03(11)
C12 C7 C8 122.12(13)
C12 C7 N1 118.97(13)
C8 C7 N1 118.90(13)
C9 C8 C7 118.01(15)
C9 C8 C13 120.74(16)
C7 C8 C13 121.25(14)
C10 C9 C8 120.76(17)
C10 C9 H9 119.6
C8 C9 H9 119.6
C9 C10 C11 120.41(15)
C9 C10 H10 119.8
C11 C10 H10 119.8
C10 C11 C12 121.03(16)
C10 C11 H11 119.5
C12 C11 H11 119.5
C7 C12 C11 117.66(16)
C7 C12 C14 121.05(15)
C11 C12 C14 121.29(16)
C8 C13 H13A 109.5
C8 C13 H13B 109.5
H13A C13 H13B 109.5
C8 C13 H13C 109.5
H13A C13 H13C 109.5
H13B C13 H13C 109.5
C12 C14 H14A 109.5
C12 C14 H14B 109.5
H14A C14 H14B 109.5
C12 C14 H14C 109.5
H14A C14 H14C 109.5
H14B C14 H14C 109.5
C2 C15 H15A 109.5
C2 C15 H15B 109.5
H15A C15 H15B 109.5
C2 C15 H15C 109.5
H15A C15 H15C 109.5
H15B C15 H15C 109.5
O2 C16 N4 121.06(14)
O2 C16 C17 122.46(14)
N4 C16 C17 116.47(13)
C16 C17 H17A 109.5
C16 C17 H17B 109.5
H17A C17 H17B 109.5
C16 C17 H17C 109.5
H17A C17 H17C 109.5
H17B C17 H17C 109.5
C19 C18 C5 113.92(14)
C19 C18 H18A 108.8
C5 C18 H18A 108.8
C19 C18 H18B 108.8
C5 C18 H18B 108.8
H18A C18 H18B 107.7
C20 C19 C18 114.40(17)
C20 C19 H19A 108.7
C18 C19 H19A 108.7
C20 C19 H19B 108.7
C18 C19 H19B 108.7
H19A C19 H19B 107.6
C19 C20 H20A 109.5
C19 C20 H20B 109.5
H20A C20 H20B 109.5
C19 C20 H20C 109.5
H20A C20 H20C 109.5
H20B C20 H20C 109.5

loop_
_geom_bond_atom_site_label_1
_geom_bond_atom_site_label_2
_geom_bond_distance
O1 C6 1.2179(16)
O2 C16 1.2183(18)
N1 C6 1.3682(17)
N1 C2 1.4281(16)
N1 C7 1.4463(16)
C2 C3 1.3269(19)
C2 C15 1.4911(19)
C3 N4 1.4093(17)
C3 H3 0.9300
N4 C16 1.3737(18)
N4 C5 1.4620(18)
C5 C6 1.5166(19)
C5 C18 1.528(2)
C5 H5 0.9800
C7 C12 1.391(2)
C7 C8 1.392(2)
C8 C9 1.390(2)
C8 C13 1.497(2)
C9 C10 1.372(3)
C9 H9 0.9300
C10 C11 1.373(3)
C10 H10 0.9300
C11 C12 1.392(2)
C11 H11 0.9300
C12 C14 1.503(3)
C13 H13A 0.9600
C13 H13B 0.9600
C13 H13C 0.9600
C14 H14A 0.9600
C14 H14B 0.9600
C14 H14C 0.9600
C15 H15A 0.9600
C15 H15B 0.9600
C15 H15C 0.9600
C16 C17 1.496(2)
C17 H17A 0.9600
C17 H17B 0.9600
C17 H17C 0.9600
C18 C19 1.503(2)
C18 H18A 0.9700
C18 H18B 0.9700
C19 C20 1.501(3)
C19 H19A 0.9700
C19 H19B 0.9700
C20 H20A 0.9600
C20 H20B 0.9600
C20 H20C 0.9600

loop_
_geom_hbond_atom_site_label_D
_geom_hbond_atom_site_label_H
_geom_hbond_atom_site_label_A
_geom_hbond_distance_DH
_geom_hbond_distance_HA
_geom_hbond_distance_DA
_geom_hbond_angle_DHA
_geom_hbond_site_symmetry_A
C3 H3 O1 0.93 2.50 3.3733(17) 156.2 1_655
C17 H17C O2 0.96 2.64 3.582(2) 166.4 3_646

loop_
_geom_torsion_atom_site_label_1
_geom_torsion_atom_site_label_2
_geom_torsion_atom_site_label_3
_geom_torsion_atom_site_label_4
_geom_torsion
C6 N1 C2 C3 -13.0(2)
C7 N1 C2 C3 165.30(14)
C6 N1 C2 C15 166.70(14)
C7 N1 C2 C15 -15.0(2)
N1 C2 C3 N4 3.1(2)
C15 C2 C3 N4 -176.53(14)
C2 C3 N4 C16 -152.31(15)
C2 C3 N4 C5 28.4(2)
C16 N4 C5 C6 133.50(13)
C3 N4 C5 C6 -47.16(16)
C16 N4 C5 C18 -104.31(15)
C3 N4 C5 C18 75.03(15)
C2 N1 C6 O1 175.28(14)
C7 N1 C6 O1 -3.0(2)
C2 N1 C6 C5 -9.01(19)
C7 N1 C6 C5 172.69(12)
N4 C5 C6 O1 -146.59(14)
C18 C5 C6 O1 89.12(17)
N4 C5 C6 N1 37.66(17)
C18 C5 C6 N1 -86.63(15)
C6 N1 C7 C12 -81.63(17)
C2 N1 C7 C12 100.05(16)
C6 N1 C7 C8 99.27(16)
C2 N1 C7 C8 -79.06(17)
C12 C7 C8 C9 -0.7(2)
N1 C7 C8 C9 178.38(12)
C12 C7 C8 C13 179.56(15)
N1 C7 C8 C13 -1.4(2)
C7 C8 C9 C10 0.2(2)
C13 C8 C9 C10 179.93(16)
C8 C9 C10 C11 0.3(3)
C9 C10 C11 C12 -0.3(3)
C8 C7 C12 C11 0.7(2)
N1 C7 C12 C11 -178.39(13)
C8 C7 C12 C14 -179.32(16)
N1 C7 C12 C14 1.6(2)
C10 C11 C12 C7 -0.2(2)
C10 C11 C12 C14 179.84(17)
C3 N4 C16 O2 -175.44(14)
C5 N4 C16 O2 3.8(2)
C3 N4 C16 C17 5.5(2)
C5 N4 C16 C17 -175.25(13)
N4 C5 C18 C19 60.95(18)
C6 C5 C18 C19 -176.32(14)
C5 C18 C19 C20 176.81(17)
